data_4037422
loop_
_publ_author_name
'Yamada, Shinji'
'Yamamoto, Natsuo'
'Takamori, Eri'

_publ_section_title
;
 Synthesis of Molecular Seesaw Balances and the Evaluation of
 Pyridinium-\p Interactions.
;
_journal_issue 23
_journal_name_full 'The Journal of organic chemistry'
_journal_page_first 11819
_journal_page_last 11830
_journal_paper_doi 10.1021/acs.joc.6b02295
_journal_volume 81
_journal_year 2016
_chemical_formula_moiety 'C22 H20 I N'
_chemical_formula_sum 'C22 H20 I N'
_chemical_formula_weight 425.31
_space_group_crystal_system monoclinic
_space_group_IT_number 14
_space_group_name_Hall '-P 2ybc'
_space_group_name_H-M_alt 'P 1 21/c 1'
_atom_sites_solution_hydrogens geom
_atom_sites_solution_primary direct
_atom_sites_solution_secondary difmap
_cell_angle_alpha 90.0000
_cell_angle_beta 109.5716(13)
_cell_angle_gamma 90.0000
_cell_formula_units_Z 4
_cell_length_a 8.35321(19)
_cell_length_b 18.1932(3)
_cell_length_c 12.3367(3)
_cell_measurement_reflns_used 8969
_cell_measurement_temperature 123
_cell_measurement_theta_max 68.20
_cell_measurement_theta_min 3.81
_cell_volume 1766.51(7)
_computing_cell_refinement 'RAPID AUTO'
_computing_data_collection 'RAPID AUTO (Rigaku, ????)'
_computing_data_reduction 'RAPID AUTO'
_computing_molecular_graphics 'CrystalStructure 4.1'
_computing_publication_material 'CrystalStructure 4.1 (Rigaku, 2014)'
_computing_structure_refinement 'SHELXL2013 (Sheldrick, 2008)'
_computing_structure_solution 'SHELXS2013 (Sheldrick, 2008)'
_diffrn_ambient_temperature 123
_diffrn_detector_area_resol_mean 10.000
_diffrn_measured_fraction_theta_full 0.992
_diffrn_measured_fraction_theta_max 0.991
_diffrn_measurement_device_type 'Rigaku R-AXIS RAPID'
_diffrn_measurement_method \w
_diffrn_radiation_type 'Cu K\a'
_diffrn_radiation_wavelength 1.54187
_diffrn_reflns_av_R_equivalents 0.0979
_diffrn_reflns_Laue_measured_fraction_full 0.992
_diffrn_reflns_Laue_measured_fraction_max 0.991
_diffrn_reflns_limit_h_max 10
_diffrn_reflns_limit_h_min -9
_diffrn_reflns_limit_k_max 21
_diffrn_reflns_limit_k_min -21
_diffrn_reflns_limit_l_max 14
_diffrn_reflns_limit_l_min -14
_diffrn_reflns_number 28153
_diffrn_reflns_point_group_measured_fraction_full 0.992
_diffrn_reflns_point_group_measured_fraction_max 0.991
_diffrn_reflns_theta_full 67.687
_diffrn_reflns_theta_max 68.248
_diffrn_reflns_theta_min 4.514
_diffrn_standards_number 0
_exptl_absorpt_coefficient_mu 14.232
_exptl_absorpt_correction_T_max 0.241
_exptl_absorpt_correction_T_min 0.176
_exptl_absorpt_correction_type multi-scan
_exptl_absorpt_process_details 'ABSCOR (Rigaku, 1995)'
_exptl_crystal_colour colorless
_exptl_crystal_density_diffrn 1.599
_exptl_crystal_density_method 'not measured'
_exptl_crystal_description platelet
_exptl_crystal_F_000 848.00
_exptl_crystal_size_max 0.200
_exptl_crystal_size_mid 0.200
_exptl_crystal_size_min 0.100
_refine_diff_density_max 1.32
_refine_diff_density_min -0.64
_refine_ls_extinction_method none
_refine_ls_goodness_of_fit_ref 1.060
_refine_ls_hydrogen_treatment constr
_refine_ls_number_parameters 218
_refine_ls_number_reflns 3196
_refine_ls_number_restraints 0
_refine_ls_R_factor_all 0.0456
_refine_ls_R_factor_gt 0.0409
_refine_ls_shift/su_max 0.001
_refine_ls_structure_factor_coef Fsqd
_refine_ls_weighting_details 'w = 1/[\s^2^(Fo^2^)+(0.0435P)^2^+3.2195P] where P=(Fo^2^+2Fc^2^)/3'
_refine_ls_weighting_scheme calc
_refine_ls_wR_factor_gt 0.0977
_refine_ls_wR_factor_ref 0.1004
_reflns_number_gt 2884
_reflns_number_total 3196
_reflns_threshold_expression F^2^>2.0\s(F^2^)
_cod_data_source_file jo6b02295_si_002.cif
_cod_data_source_block Compd-1MeI
_cod_database_code 4037422

loop_
_symmetry_equiv_pos_site_id
_space_group_symop_operation_xyz
1 +X,+Y,+Z
2 -X,1/2+Y,1/2-Z
3 -X,-Y,-Z
4 +X,1/2-Y,1/2+Z

loop_
_atom_site_label
_atom_site_type_symbol
_atom_site_fract_x
_atom_site_fract_y
_atom_site_fract_z
_atom_site_U_iso_or_equiv
_atom_site_adp_type
_atom_site_occupancy
_atom_site_site_symmetry_multiplicity
_atom_site_calc_flag
_atom_site_refinement_flags
I1 I 0.19771(4) 0.36519(2) 0.91523(2) 0.02649(13) Uani 1 4 d .
N1 N 0.8424(6) 0.1177(2) 0.5580(3) 0.0308(9) Uani 1 4 d .
C1 C 0.9772(7) 0.0836(3) 0.6302(4) 0.0320(11) Uani 1 4 d .
C2 C 1.1121(7) 0.1240(3) 0.7037(4) 0.0349(12) Uani 1 4 d .
C3 C 1.1100(6) 0.1986(3) 0.6952(4) 0.0317(11) Uani 1 4 d .
C4 C 0.9699(6) 0.2344(3) 0.6170(4) 0.0287(10) Uani 1 4 d .
C5 C 0.8343(6) 0.1933(2) 0.5527(4) 0.0228(9) Uani 1 4 d .
C6 C 0.6745(6) 0.2295(2) 0.4721(4) 0.0279(10) Uani 1 4 d .
C7 C 0.6436(6) 0.3010(2) 0.5281(4) 0.0250(10) Uani 1 4 d .
C8 C 0.4820(6) 0.3251(3) 0.5182(4) 0.0315(11) Uani 1 4 d .
C9 C 0.4616(6) 0.3919(3) 0.5684(4) 0.0340(11) Uani 1 4 d .
C10 C 0.6014(6) 0.4328(2) 0.6295(4) 0.0293(10) Uani 1 4 d .
C11 C 0.7634(6) 0.4078(3) 0.6419(4) 0.0275(10) Uani 1 4 d .
C12 C 0.7836(6) 0.3422(3) 0.5903(4) 0.0258(10) Uani 1 4 d .
C13 C 0.9587(6) 0.3154(3) 0.5955(4) 0.0283(10) Uani 1 4 d .
C14 C 0.9950(6) 0.3342(3) 0.4814(4) 0.0281(10) Uani 1 4 d .
C15 C 0.8487(6) 0.3663(2) 0.3856(4) 0.0218(9) Uani 1 4 d .
C16 C 0.8489(7) 0.4413(3) 0.3592(4) 0.0361(12) Uani 1 4 d .
C17 C 0.7091(8) 0.4726(3) 0.2691(5) 0.0408(14) Uani 1 4 d .
C18 C 0.5788(8) 0.4273(3) 0.2106(4) 0.0407(13) Uani 1 4 d .
C19 C 0.5754(8) 0.3552(3) 0.2337(4) 0.0371(12) Uani 1 4 d .
C20 C 0.7080(6) 0.3239(3) 0.3214(4) 0.0270(10) Uani 1 4 d .
C21 C 0.6968(7) 0.2432(3) 0.3505(4) 0.0309(11) Uani 1 4 d .
C22 C 0.7113(7) 0.0721(3) 0.4773(4) 0.0373(12) Uani 1 4 d .
H1 H 0.98158 0.03144 0.63162 0.0384 Uiso 1 4 calc R
H2 H 1.20434 0.09966 0.75907 0.0419 Uiso 1 4 calc R
H3 H 1.20369 0.22647 0.74228 0.0380 Uiso 1 4 calc R
H6 H 0.57593 0.19578 0.46146 0.0334 Uiso 1 4 calc R
H8 H 0.38544 0.29647 0.47763 0.0378 Uiso 1 4 calc R
H9 H 0.35074 0.4091 0.56015 0.0408 Uiso 1 4 calc R
H10 H 0.5869 0.47809 0.66327 0.0351 Uiso 1 4 calc R
H11 H 0.86014 0.43537 0.68551 0.0330 Uiso 1 4 calc R
H13 H 1.04615 0.34041 0.66113 0.0340 Uiso 1 4 calc R
H14A H 1.0909 0.36932 0.5002 0.0337 Uiso 1 4 calc R
H14B H 1.03196 0.28863 0.45278 0.0337 Uiso 1 4 calc R
H16 H 0.94201 0.47142 0.40101 0.0433 Uiso 1 4 calc R
H17 H 0.70713 0.52336 0.25077 0.0490 Uiso 1 4 calc R
H18 H 0.486 0.44761 0.15053 0.0489 Uiso 1 4 calc R
H19 H 0.48221 0.32576 0.19 0.0445 Uiso 1 4 calc R
H21A H 0.80124 0.21791 0.34952 0.0370 Uiso 1 4 calc R
H21B H 0.59945 0.22066 0.28997 0.0370 Uiso 1 4 calc R
H22A H 0.74051 0.02012 0.49274 0.0448 Uiso 1 4 calc R
H22B H 0.70425 0.08397 0.39834 0.0448 Uiso 1 4 calc R
H22C H 0.60135 0.08184 0.48684 0.0448 Uiso 1 4 calc R

loop_
_atom_site_aniso_label
_atom_site_aniso_U_11
_atom_site_aniso_U_22
_atom_site_aniso_U_33
_atom_site_aniso_U_12
_atom_site_aniso_U_13
_atom_site_aniso_U_23
I1 0.0383(2) 0.01828(18) 0.02301(18) -0.00254(11) 0.01043(14) 0.00175(10)
N1 0.042(3) 0.025(2) 0.028(2) 0.0004(18) 0.016(2) -0.0000(17)
C1 0.045(3) 0.022(2) 0.035(3) 0.008(2) 0.023(2) 0.008(2)
C2 0.040(3) 0.040(3) 0.026(3) 0.010(2) 0.012(2) 0.008(2)
C3 0.031(3) 0.040(3) 0.026(2) -0.000(2) 0.012(2) -0.001(2)
C4 0.033(3) 0.029(2) 0.026(2) 0.003(2) 0.014(2) 0.0009(19)
C5 0.033(3) 0.019(2) 0.021(2) 0.0060(18) 0.0141(19) 0.0028(17)
C6 0.034(3) 0.024(2) 0.027(2) -0.007(2) 0.012(2) -0.0044(19)
C7 0.036(3) 0.020(2) 0.025(2) 0.0022(19) 0.018(2) 0.0017(18)
C8 0.031(3) 0.031(3) 0.033(3) -0.009(2) 0.013(2) -0.007(2)
C9 0.026(3) 0.034(3) 0.043(3) 0.002(2) 0.014(2) -0.010(2)
C10 0.037(3) 0.021(2) 0.031(2) 0.0024(19) 0.013(2) -0.0060(19)
C11 0.030(3) 0.031(2) 0.024(2) -0.002(2) 0.012(2) -0.0040(19)
C12 0.033(3) 0.026(2) 0.019(2) 0.006(2) 0.011(2) 0.0057(18)
C13 0.031(3) 0.032(3) 0.021(2) 0.005(2) 0.007(2) -0.0022(19)
C14 0.026(3) 0.033(3) 0.026(2) 0.001(2) 0.010(2) -0.002(2)
C15 0.032(3) 0.019(2) 0.019(2) 0.0030(17) 0.016(2) 0.0011(16)
C16 0.059(4) 0.022(2) 0.041(3) -0.004(2) 0.035(3) -0.002(2)
C17 0.080(4) 0.019(2) 0.042(3) 0.015(3) 0.046(3) 0.012(2)
C18 0.056(4) 0.045(3) 0.027(3) 0.015(3) 0.021(3) 0.002(2)
C19 0.046(3) 0.043(3) 0.025(3) 0.009(2) 0.015(2) -0.002(2)
C20 0.035(3) 0.034(3) 0.016(2) 0.004(2) 0.014(2) -0.0019(19)
C21 0.037(3) 0.028(2) 0.027(2) -0.004(2) 0.010(2) -0.009(2)
C22 0.056(4) 0.024(3) 0.035(3) -0.011(2) 0.020(3) -0.008(2)

loop_
_atom_type_symbol
_atom_type_description
_atom_type_scat_dispersion_real
_atom_type_scat_dispersion_imag
_atom_type_scat_source
C C 0.0181 0.0091
;
International Tables for Crystallography
(Vol. C, Tables 4.2.6.8 and 6.1.1.4)
;
H H 0.0000 0.0000
;
International Tables for Crystallography
(Vol. C, Table 6.1.1.4)
;
N N 0.0311 0.0180
;
International Tables for Crystallography
(Vol. C, Tables 4.2.6.8 and 6.1.1.4)
;
I I -0.3257 6.8362
;
International Tables for Crystallography
(Vol. C, Tables 4.2.6.8 and 6.1.1.4)
;

loop_
_geom_angle_atom_site_label_1
_geom_angle_atom_site_label_2
_geom_angle_atom_site_label_3
_geom_angle
_geom_angle_publ_flag
C1 N1 C5 120.9(4) yes
C1 N1 C22 117.6(4) yes
C5 N1 C22 121.3(4) yes
N1 C1 C2 120.5(4) yes
C1 C2 C3 119.2(4) yes
C2 C3 C4 120.2(4) yes
C3 C4 C5 118.9(4) yes
C3 C4 C13 124.6(4) yes
C5 C4 C13 116.5(4) yes
N1 C5 C4 120.0(4) yes
N1 C5 C6 118.8(4) yes
C4 C5 C6 121.2(4) yes
C5 C6 C7 108.4(3) yes
C5 C6 C21 109.3(4) yes
C7 C6 C21 112.5(4) yes
C6 C7 C8 122.3(4) yes
C6 C7 C12 118.1(4) yes
C8 C7 C12 119.6(4) yes
C7 C8 C9 119.7(4) yes
C8 C9 C10 120.3(5) yes
C9 C10 C11 120.1(4) yes
C10 C11 C12 119.6(4) yes
C7 C12 C11 120.7(5) yes
C7 C12 C13 118.1(4) yes
C11 C12 C13 121.2(4) yes
C4 C13 C12 109.0(4) yes
C4 C13 C14 110.7(4) yes
C12 C13 C14 111.3(3) yes
C13 C14 C15 116.0(4) yes
C14 C15 C16 119.8(4) yes
C14 C15 C20 122.3(4) yes
C16 C15 C20 117.9(4) yes
C15 C16 C17 120.2(4) yes
C16 C17 C18 118.0(4) yes
C17 C18 C19 123.2(5) yes
C18 C19 C20 119.9(5) yes
C15 C20 C19 120.9(4) yes
C15 C20 C21 120.1(4) yes
C19 C20 C21 119.0(4) yes
C6 C21 C20 114.1(4) yes
N1 C1 H1 119.742 no
C2 C1 H1 119.745 no
C1 C2 H2 120.401 no
C3 C2 H2 120.409 no
C2 C3 H3 119.928 no
C4 C3 H3 119.912 no
C5 C6 H6 108.880 no
C7 C6 H6 108.885 no
C21 C6 H6 108.877 no
C7 C8 H8 120.148 no
C9 C8 H8 120.138 no
C8 C9 H9 119.862 no
C10 C9 H9 119.856 no
C9 C10 H10 119.966 no
C11 C10 H10 119.956 no
C10 C11 H11 120.190 no
C12 C11 H11 120.188 no
C4 C13 H13 108.597 no
C12 C13 H13 108.600 no
C14 C13 H13 108.603 no
C13 C14 H14A 108.292 no
C13 C14 H14B 108.295 no
C15 C14 H14A 108.288 no
C15 C14 H14B 108.287 no
H14A C14 H14B 107.397 no
C15 C16 H16 119.931 no
C17 C16 H16 119.918 no
C16 C17 H17 121.021 no
C18 C17 H17 121.006 no
C17 C18 H18 118.401 no
C19 C18 H18 118.403 no
C18 C19 H19 120.057 no
C20 C19 H19 120.063 no
C6 C21 H21A 108.716 no
C6 C21 H21B 108.720 no
C20 C21 H21A 108.721 no
C20 C21 H21B 108.725 no
H21A C21 H21B 107.624 no
N1 C22 H22A 109.469 no
N1 C22 H22B 109.469 no
N1 C22 H22C 109.469 no
H22A C22 H22B 109.478 no
H22A C22 H22C 109.473 no
H22B C22 H22C 109.469 no

loop_
_geom_bond_atom_site_label_1
_geom_bond_atom_site_label_2
_geom_bond_distance
_geom_bond_publ_flag
N1 C1 1.332(6) yes
N1 C5 1.378(6) yes
N1 C22 1.465(6) yes
C1 C2 1.395(7) yes
C2 C3 1.361(7) yes
C3 C4 1.403(6) yes
C4 C5 1.367(6) yes
C4 C13 1.496(6) yes
C5 C6 1.522(6) yes
C6 C7 1.535(7) yes
C6 C21 1.591(7) yes
C7 C8 1.386(7) yes
C7 C12 1.384(6) yes
C8 C9 1.399(7) yes
C9 C10 1.377(6) yes
C10 C11 1.387(7) yes
C11 C12 1.389(7) yes
C12 C13 1.523(7) yes
C13 C14 1.573(7) yes
C14 C15 1.505(6) yes
C15 C16 1.403(6) yes
C15 C20 1.407(6) yes
C16 C17 1.433(7) yes
C17 C18 1.363(7) yes
C18 C19 1.344(8) yes
C19 C20 1.385(6) yes
C20 C21 1.523(7) yes
C1 H1 0.950 no
C2 H2 0.950 no
C3 H3 0.950 no
C6 H6 1.000 no
C8 H8 0.950 no
C9 H9 0.950 no
C10 H10 0.950 no
C11 H11 0.950 no
C13 H13 1.000 no
C14 H14A 0.990 no
C14 H14B 0.990 no
C16 H16 0.950 no
C17 H17 0.950 no
C18 H18 0.950 no
C19 H19 0.950 no
C21 H21A 0.990 no
C21 H21B 0.990 no
C22 H22A 0.980 no
C22 H22B 0.980 no
C22 H22C 0.980 no

loop_
_geom_contact_atom_site_label_1
_geom_contact_atom_site_label_2
_geom_contact_distance
_geom_contact_publ_flag
_geom_contact_site_symmetry_2
N1 C3 2.737(6) no .
N1 C21 3.340(6) no .
C1 C4 2.747(6) no .
C2 C5 2.748(6) no .
C3 C14 3.503(7) no .
C4 C7 2.846(7) no .
C4 C21 3.319(6) no .
C5 C12 2.805(7) no .
C5 C14 3.152(7) no .
C5 C20 3.590(6) no .
C6 C13 2.824(6) no .
C6 C14 3.255(7) no .
C6 C15 3.239(7) no .
C6 C19 3.596(7) no .
C6 C22 2.878(6) no .
C7 C10 2.780(6) no .
C7 C14 3.231(8) no .
C7 C15 3.074(8) no .
C7 C20 2.807(7) no .
C8 C11 2.777(6) no .
C8 C20 3.540(8) no .
C8 C21 3.494(8) no .
C9 C12 2.763(7) no .
C11 C14 3.467(8) no .
C11 C15 3.547(7) no .
C12 C15 2.790(7) no .
C12 C16 3.566(8) no .
C12 C20 3.179(6) no .
C12 C21 3.329(6) no .
C13 C16 3.577(7) no .
C13 C20 3.331(6) no .
C13 C21 3.349(6) no .
C14 C21 2.976(6) no .
C15 C18 2.777(6) no .
C16 C19 2.775(7) no .
C17 C20 2.781(7) no .
C21 C22 3.467(7) no .
N1 C17 3.559(8) no 4_555
N1 C18 3.440(8) no 4_555
C1 C16 3.371(9) no 4_555
C1 C17 3.402(9) no 4_555
C2 C16 3.570(9) no 4_555
C16 C1 3.371(9) no 4_554
C16 C2 3.570(9) no 4_554
C17 N1 3.559(8) no 4_554
C17 C1 3.402(9) no 4_554
C18 N1 3.440(8) no 4_554
C18 C22 3.412(9) no 4_554
C22 C18 3.412(9) no 4_555
N1 H2 3.2215 no .
N1 H6 2.5717 no .
N1 H21A 3.0767 no .
C1 H3 3.2392 no .
C1 H22A 2.4236 no .
C1 H22B 3.0019 no .
C1 H22C 3.0441 no .
C3 H1 3.2324 no .
C3 H13 2.6401 no .
C3 H14B 3.2783 no .
C4 H2 3.2579 no .
C4 H6 3.2826 no .
C4 H14A 3.1784 no .
C4 H14B 2.4603 no .
C4 H21A 3.1387 no .
C5 H1 3.2141 no .
C5 H3 3.2434 no .
C5 H13 3.2400 no .
C5 H14B 2.9355 no .
C5 H21A 2.4691 no .
C5 H21B 3.2160 no .
C5 H22A 3.2711 no .
C5 H22B 2.7161 no .
C5 H22C 2.7386 no .
C6 H8 2.7261 no .
C6 H14B 3.2562 no .
C6 H22B 2.8375 no .
C6 H22C 2.7748 no .
C7 H9 3.2648 no .
C7 H11 3.2657 no .
C7 H13 3.2887 no .
C7 H21A 3.2884 no .
C7 H21B 3.1898 no .
C8 H6 2.6483 no .
C8 H10 3.2653 no .
C9 H11 3.2521 no .
C10 H8 3.2632 no .
C11 H9 3.2516 no .
C11 H13 2.6001 no .
C12 H6 3.2843 no .
C12 H8 3.2539 no .
C12 H10 3.2573 no .
C12 H14A 3.1590 no .
C12 H14B 3.2390 no .
C13 H3 2.7574 no .
C13 H11 2.6996 no .
C13 H21A 3.3778 no .
C14 H11 3.5912 no .
C14 H16 2.6681 no .
C14 H21A 2.8243 no .
C15 H13 3.2773 no .
C15 H17 3.3178 no .
C15 H19 3.2847 no .
C15 H21A 2.7439 no .
C15 H21B 3.3323 no .
C16 H14A 2.5442 no .
C16 H14B 3.1945 no .
C16 H18 3.2557 no .
C17 H19 3.2311 no .
C18 H16 3.2545 no .
C19 H17 3.2343 no .
C19 H21A 3.1672 no .
C19 H21B 2.5335 no .
C20 H6 3.3038 no .
C20 H14A 3.3244 no .
C20 H14B 2.7248 no .
C20 H16 3.2711 no .
C20 H18 3.2134 no .
C21 H8 3.5909 no .
C21 H14B 2.7835 no .
C21 H19 2.6483 no .
C21 H22B 2.9525 no .
C22 H1 2.5281 no .
C22 H6 2.4957 no .
C22 H21A 3.2982 no .
C22 H21B 3.4741 no .
H1 H2 2.3484 no .
H1 H22A 2.1729 no .
H1 H22B 3.1774 no .
H1 H22C 3.2122 no .
H2 H3 2.3162 no .
H3 H13 2.4796 no .
H3 H14B 3.5581 no .
H6 H8 2.4779 no .
H6 H21A 2.7116 no .
H6 H21B 2.2356 no .
H6 H22A 3.4492 no .
H6 H22B 2.5402 no .
H6 H22C 2.0966 no .
H8 H9 2.3488 no .
H9 H10 2.3246 no .
H10 H11 2.3386 no .
H11 H13 2.4088 no .
H13 H14A 2.2035 no .
H13 H14B 2.7026 no .
H14A H16 2.3399 no .
H14B H16 3.4220 no .
H14B H21A 2.3125 no .
H16 H17 2.3961 no .
H17 H18 2.3044 no .
H18 H19 2.2722 no .
H19 H21A 3.3632 no .
H19 H21B 2.3080 no .
H21A H22B 2.6989 no .
H21B H22B 2.8203 no .
H21B H22C 3.5002 no .
I1 H1 3.3385 no 2_656
I1 H3 3.3160 no 1_455
I1 H6 3.2140 no 4_555
I1 H8 3.3005 no 4_555
I1 H11 3.5013 no 1_455
I1 H13 2.9956 no 1_455
I1 H14B 3.2238 no 4_455
I1 H17 3.1666 no 3_666
I1 H18 3.4338 no 1_556
I1 H19 3.5008 no 1_556
I1 H21A 3.4803 no 4_455
I1 H22A 3.0179 no 2_656
I1 H22C 3.3289 no 4_555
C1 H11 3.4957 no 2_746
C1 H16 3.5929 no 4_555
C2 H19 3.2821 no 4_655
C3 H8 3.4742 no 4_655
C3 H14B 3.4592 no 4_555
C3 H19 3.1620 no 4_655
C7 H19 3.5963 no 4_555
C7 H21B 3.3956 no 4_555
C8 H2 3.5362 no 4_454
C8 H3 3.5458 no 4_454
C8 H14A 3.2985 no 1_455
C8 H19 3.4677 no 4_555
C8 H21B 3.2698 no 4_555
C9 H14A 2.9526 no 1_455
C9 H17 3.3837 no 3_666
C9 H21B 3.2991 no 4_555
C10 H2 3.4998 no 2_756
C10 H17 3.4659 no 3_666
C10 H21B 3.4249 no 4_555
C10 H22B 3.1496 no 4_555
C11 H16 3.4693 no 3_766
C11 H21A 3.3685 no 4_555
C11 H21B 3.5143 no 4_555
C11 H22B 3.3648 no 4_555
C12 H21A 3.3366 no 4_555
C12 H21B 3.5048 no 4_555
C14 H8 3.3488 no 1_655
C14 H9 3.1144 no 1_655
C16 H1 3.3819 no 4_554
C16 H9 3.5059 no 3_666
C16 H11 3.4845 no 3_766
C16 H16 3.2960 no 3_766
C17 H1 3.2637 no 4_554
C17 H9 3.1660 no 3_666
C17 H10 2.9990 no 3_666
C17 H22A 3.5089 no 4_554
C17 H22C 3.4378 no 4_554
C18 H2 3.4114 no 4_454
C18 H10 2.9575 no 3_666
C18 H22A 3.4321 no 2_655
C18 H22A 3.5205 no 4_554
C18 H22C 2.8337 no 4_554
C19 H2 3.3211 no 4_454
C19 H3 3.4756 no 4_454
C19 H6 3.4860 no 4_554
C19 H22C 3.3284 no 4_554
C22 H18 2.9314 no 2_645
C22 H18 3.3062 no 4_555
H1 I1 3.3385 no 2_646
H1 C16 3.3819 no 4_555
H1 C17 3.2637 no 4_555
H1 H1 3.5524 no 3_756
H1 H11 2.8097 no 2_746
H1 H16 3.4486 no 4_555
H1 H17 3.2662 no 4_555
H1 H22A 3.3180 no 3_756
H1 H22B 3.4759 no 3_756
H2 C8 3.5362 no 4_655
H2 C10 3.4998 no 2_746
H2 C18 3.4114 no 4_655
H2 C19 3.3211 no 4_655
H2 H8 3.2244 no 4_655
H2 H9 3.5034 no 4_655
H2 H10 2.7805 no 2_746
H2 H11 3.1525 no 2_746
H2 H14A 3.4575 no 4_555
H2 H16 3.4801 no 4_555
H2 H18 3.1904 no 4_655
H2 H19 3.0463 no 4_655
H3 I1 3.3160 no 1_655
H3 C8 3.5458 no 4_655
H3 C19 3.4756 no 4_655
H3 H8 2.8206 no 4_655
H3 H14B 3.3724 no 4_555
H3 H19 2.7815 no 4_655
H3 H21B 3.3011 no 4_655
H6 I1 3.2140 no 4_554
H6 C19 3.4860 no 4_555
H6 H19 3.1929 no 4_555
H8 I1 3.3005 no 4_554
H8 C3 3.4742 no 4_454
H8 C14 3.3488 no 1_455
H8 H2 3.2244 no 4_454
H8 H3 2.8206 no 4_454
H8 H14A 2.8890 no 1_455
H8 H14B 2.8681 no 1_455
H8 H19 3.3232 no 4_555
H9 C14 3.1144 no 1_455
H9 C16 3.5059 no 3_666
H9 C17 3.1660 no 3_666
H9 H2 3.5034 no 4_454
H9 H13 3.4221 no 1_455
H9 H14A 2.1694 no 1_455
H9 H14B 3.3594 no 1_455
H9 H16 3.5080 no 1_455
H9 H16 3.4234 no 3_666
H9 H17 2.8178 no 3_666
H10 C17 2.9990 no 3_666
H10 C18 2.9575 no 3_666
H10 H2 2.7805 no 2_756
H10 H17 2.9837 no 3_666
H10 H18 2.9003 no 3_666
H10 H22B 2.9565 no 4_555
H11 I1 3.5013 no 1_655
H11 C1 3.4957 no 2_756
H11 C16 3.4845 no 3_766
H11 H1 2.8097 no 2_756
H11 H2 3.1525 no 2_756
H11 H16 2.8157 no 3_766
H11 H17 3.5134 no 3_766
H11 H21A 3.5748 no 4_555
H11 H22B 3.3172 no 4_555
H13 I1 2.9956 no 1_655
H13 H9 3.4221 no 1_655
H13 H16 3.5168 no 3_766
H13 H17 3.1734 no 3_766
H14A C8 3.2985 no 1_655
H14A C9 2.9526 no 1_655
H14A H2 3.4575 no 4_554
H14A H8 2.8890 no 1_655
H14A H9 2.1694 no 1_655
H14A H16 3.1907 no 3_766
H14A H17 3.5531 no 3_766
H14B I1 3.2238 no 4_654
H14B C3 3.4592 no 4_554
H14B H3 3.3724 no 4_554
H14B H8 2.8681 no 1_655
H14B H9 3.3594 no 1_655
H16 C1 3.5929 no 4_554
H16 C11 3.4693 no 3_766
H16 C16 3.2960 no 3_766
H16 H1 3.4486 no 4_554
H16 H2 3.4801 no 4_554
H16 H9 3.5080 no 1_655
H16 H9 3.4234 no 3_666
H16 H11 2.8157 no 3_766
H16 H13 3.5168 no 3_766
H16 H14A 3.1907 no 3_766
H16 H16 2.5299 no 3_766
H17 I1 3.1666 no 3_666
H17 C9 3.3837 no 3_666
H17 C10 3.4659 no 3_666
H17 H1 3.2662 no 4_554
H17 H9 2.8178 no 3_666
H17 H10 2.9837 no 3_666
H17 H11 3.5134 no 3_766
H17 H13 3.1734 no 3_766
H17 H14A 3.5531 no 3_766
H17 H22A 3.3810 no 4_554
H17 H22B 3.4890 no 2_655
H17 H22C 3.3621 no 2_655
H18 I1 3.4338 no 1_554
H18 C22 2.9314 no 2_655
H18 C22 3.3062 no 4_554
H18 H2 3.1904 no 4_454
H18 H10 2.9003 no 3_666
H18 H22A 2.4907 no 2_655
H18 H22A 3.3803 no 4_554
H18 H22B 2.8986 no 2_655
H18 H22C 2.9223 no 2_655
H18 H22C 2.5685 no 4_554
H19 I1 3.5008 no 1_554
H19 C2 3.2821 no 4_454
H19 C3 3.1620 no 4_454
H19 C7 3.5963 no 4_554
H19 C8 3.4677 no 4_554
H19 H2 3.0463 no 4_454
H19 H3 2.7815 no 4_454
H19 H6 3.1929 no 4_554
H19 H8 3.3232 no 4_554
H19 H22C 3.4306 no 4_554
H21A I1 3.4803 no 4_654
H21A C11 3.3685 no 4_554
H21A C12 3.3366 no 4_554
H21A H11 3.5748 no 4_554
H21B C7 3.3956 no 4_554
H21B C8 3.2698 no 4_554
H21B C9 3.2991 no 4_554
H21B C10 3.4249 no 4_554
H21B C11 3.5143 no 4_554
H21B C12 3.5048 no 4_554
H21B H3 3.3011 no 4_454
H22A I1 3.0179 no 2_646
H22A C17 3.5089 no 4_555
H22A C18 3.4321 no 2_645
H22A C18 3.5205 no 4_555
H22A H1 3.3180 no 3_756
H22A H17 3.3810 no 4_555
H22A H18 2.4907 no 2_645
H22A H18 3.3803 no 4_555
H22A H22C 3.4844 no 3_656
H22B C10 3.1496 no 4_554
H22B C11 3.3648 no 4_554
H22B H1 3.4759 no 3_756
H22B H10 2.9565 no 4_554
H22B H11 3.3172 no 4_554
H22B H17 3.4890 no 2_645
H22B H18 2.8986 no 2_645
H22C I1 3.3289 no 4_554
H22C C17 3.4378 no 4_555
H22C C18 2.8337 no 4_555
H22C C19 3.3284 no 4_555
H22C H17 3.3621 no 2_645
H22C H18 2.9223 no 2_645
H22C H18 2.5685 no 4_555
H22C H19 3.4306 no 4_555
H22C H22A 3.4844 no 3_656
H22C H22C 3.4940 no 3_656

loop_
_geom_torsion_atom_site_label_1
_geom_torsion_atom_site_label_2
_geom_torsion_atom_site_label_3
_geom_torsion_atom_site_label_4
_geom_torsion
_geom_torsion_publ_flag
C1 N1 C5 C4 3.9(8) no
C1 N1 C5 C6 -177.7(5) no
C5 N1 C1 C2 1.2(8) no
C22 N1 C1 C2 175.5(5) no
C22 N1 C5 C4 -170.2(5) no
C22 N1 C5 C6 8.2(7) no
N1 C1 C2 C3 -4.7(9) no
C1 C2 C3 C4 3.0(9) no
C2 C3 C4 C5 2.0(8) no
C2 C3 C4 C13 -176.1(5) no
C3 C4 C5 N1 -5.5(8) no
C3 C4 C5 C6 176.2(4) no
C3 C4 C13 C12 -136.2(5) no
C3 C4 C13 C14 101.1(5) no
C5 C4 C13 C12 45.7(6) no
C5 C4 C13 C14 -77.0(6) no
C13 C4 C5 N1 172.8(4) no
C13 C4 C5 C6 -5.6(7) no
N1 C5 C6 C7 145.5(4) no
N1 C5 C6 C21 -91.6(5) no
C4 C5 C6 C7 -36.1(6) no
C4 C5 C6 C21 86.8(5) no
C5 C6 C7 C8 -143.1(4) no
C5 C6 C7 C12 37.0(6) no
C5 C6 C21 C20 -112.3(4) no
C7 C6 C21 C20 8.1(5) no
C21 C6 C7 C8 96.0(5) no
C21 C6 C7 C12 -84.0(4) no
C6 C7 C8 C9 -178.1(4) no
C6 C7 C12 C11 179.4(4) no
C6 C7 C12 C13 2.2(6) no
C8 C7 C12 C11 -0.6(7) no
C8 C7 C12 C13 -177.8(4) no
C12 C7 C8 C9 1.8(7) no
C7 C8 C9 C10 -1.5(7) no
C8 C9 C10 C11 -0.1(8) no
C9 C10 C11 C12 1.4(7) no
C10 C11 C12 C7 -1.0(7) no
C10 C11 C12 C13 176.1(4) no
C7 C12 C13 C4 -44.3(5) no
C7 C12 C13 C14 78.1(5) no
C11 C12 C13 C4 138.6(4) no
C11 C12 C13 C14 -99.0(5) no
C4 C13 C14 C15 114.9(4) no
C12 C13 C14 C15 -6.5(5) no
C13 C14 C15 C16 106.2(5) no
C13 C14 C15 C20 -72.9(6) no
C14 C15 C16 C17 -179.2(5) no
C14 C15 C20 C19 -180.0(4) no
C14 C15 C20 C21 2.2(8) no
C16 C15 C20 C19 1.0(8) no
C16 C15 C20 C21 -176.8(5) no
C20 C15 C16 C17 -0.1(8) no
C15 C16 C17 C18 -0.6(9) no
C16 C17 C18 C19 0.3(10) no
C17 C18 C19 C20 0.6(10) no
C18 C19 C20 C15 -1.2(9) no
C18 C19 C20 C21 176.6(5) no
C15 C20 C21 C6 66.8(6) no
C19 C20 C21 C6 -111.1(5) no
